data_7013951
loop_
_publ_author_name
'Komuro, Takashi'
'Matsuo, Tsukasa'
'Kawaguchi, Hiroyuki'
'Tatsumi, Kazuyuki'

_publ_section_title
;
 Synthesis and structural characterization of silanethiolato complexes
 having tert-butyldimethylsilyl and trimethylsilyl groups.
;
_journal_issue 10
_journal_name_full 'Dalton transactions (Cambridge, England : 2003)'
_journal_page_first 1618
_journal_page_last 1625
_journal_paper_doi 10.1039/b316567a
_journal_year 2004
_chemical_formula_moiety Cp2Ti(SSiMe2tBu)2
_chemical_formula_sum 'C22 H40 S2 Si2 Ti'
_chemical_formula_weight 472.75
_space_group_IT_number 14
_symmetry_cell_setting monoclinic
_symmetry_Int_Tables_number 14
_symmetry_space_group_name_Hall '-P 2ybc'
_symmetry_space_group_name_H-M 'P 1 21/c 1'
_audit_creation_date 2004-03-03
_audit_creation_method 'by CrystalStructure v3.5.1'
_cell_angle_alpha 90
_cell_angle_beta 97.501(7)
_cell_angle_gamma 90
_cell_formula_units_Z 4
_cell_length_a 15.473(7)
_cell_length_b 14.607(7)
_cell_length_c 11.582(5)
_cell_measurement_reflns_used 8530
_cell_measurement_temperature 153.1
_cell_measurement_theta_max 27.5
_cell_measurement_theta_min 3.1
_cell_volume 2595(2)
_computing_cell_refinement CrystalClear
_computing_data_collection CrystalClear
_computing_data_reduction CrystalStructure
_computing_publication_material 'CrystalStructure Ver. 3.5.1'
_computing_structure_refinement CRYSTALS
_computing_structure_solution 'DIRDIF99 (PATTY)'
_diffrn_detector_area_resol_mean 7.31
_diffrn_measured_fraction_theta_full 0.9810
_diffrn_measured_fraction_theta_max 0.9826
_diffrn_measurement_device_type 'Rigaku Mercury'
_diffrn_measurement_method \w
_diffrn_radiation_type 'Mo K\a'
_diffrn_radiation_wavelength 0.7107
_diffrn_reflns_av_R_equivalents 0.061
_diffrn_reflns_limit_h_max 15
_diffrn_reflns_limit_h_min -14
_diffrn_reflns_limit_k_max 16
_diffrn_reflns_limit_k_min -18
_diffrn_reflns_limit_l_max 20
_diffrn_reflns_limit_l_min -20
_diffrn_reflns_number 40546
_diffrn_reflns_theta_full 27.50
_diffrn_reflns_theta_max 27.48
_exptl_absorpt_coefficient_mu 0.589
_exptl_absorpt_correction_T_max 0.982
_exptl_absorpt_correction_T_min 0.836
_exptl_absorpt_correction_type multi-scan
_exptl_absorpt_process_details 'Jacobson, R. (1998) Private communication'
_exptl_crystal_colour dark-red
_exptl_crystal_density_diffrn 1.210
_exptl_crystal_density_method 'not measured'
_exptl_crystal_description platelet
_exptl_crystal_F_000 1016.00
_exptl_crystal_size_max 0.20
_exptl_crystal_size_mid 0.10
_exptl_crystal_size_min 0.03
_refine_diff_density_max 0.75
_refine_diff_density_min -0.76
_refine_ls_extinction_method none
_refine_ls_goodness_of_fit_ref 1.000
_refine_ls_hydrogen_treatment refall
_refine_ls_number_parameters 284
_refine_ls_number_reflns 5851
_refine_ls_R_factor_gt 0.0590
_refine_ls_shift/su_max 0.0000
_refine_ls_structure_factor_coef Fsqd
_refine_ls_weighting_details 'w = 1/[0.0033Fo^2^ + 1.0000\s(Fo^2^)]/(4Fo^2^)'
_refine_ls_weighting_scheme calc
_refine_ls_wR_factor_ref 0.1660
_reflns_number_gt 4783
_reflns_number_total 6086
_reflns_threshold_expression F^2^>2.0\s(F^2^)
_cod_data_source_file b316567a.txt
_cod_data_source_block Cp2Ti(SSiMe2tBu)2
_cod_original_cell_volume 2595.2(21)
_cod_original_formula_sum 'C22 H40 S2 Si2 Ti '
_cod_database_code 7013951

loop_
_symmetry_equiv_pos_as_xyz
x,y,z
-x,-y,-z
-x,y+1/2,-z+1/2
x,-y+1/2,z+1/2

loop_
_atom_site_label
_atom_site_type_symbol
_atom_site_fract_x
_atom_site_fract_y
_atom_site_fract_z
_atom_site_U_iso_or_equiv
_atom_site_adp_type
_atom_site_occupancy
_atom_site_symmetry_multiplicity
_atom_site_calc_flag
_atom_site_refinement_flags
_atom_site_disorder_assembly
_atom_site_disorder_group
Ti(1) Ti 0.07462(3) 0.00215(3) 0.26253(4) 0.01276(13) Uani 1.00 1 d . . .
S(1) S 0.17700(5) -0.01228(5) 0.12029(6) 0.0161(2) Uani 1.00 1 d . . .
S(2) S 0.18057(5) 0.01320(5) 0.43803(6) 0.0164(2) Uani 1.00 1 d . . .
Si(1) Si 0.26554(5) -0.12594(6) 0.12870(7) 0.0169(2) Uani 1.00 1 d . . .
Si(2) Si 0.27142(5) 0.12506(6) 0.46003(7) 0.0177(2) Uani 1.00 1 d . . .
C(1) C 0.0869(2) -0.1593(2) 0.2973(3) 0.0200(8) Uani 1.00 1 d . . .
C(2) C 0.0332(2) -0.1468(2) 0.1900(3) 0.0195(7) Uani 1.00 1 d . . .
C(3) C -0.0433(2) -0.1023(2) 0.2122(3) 0.0220(8) Uani 1.00 1 d . . .
C(4) C -0.0377(2) -0.0880(2) 0.3347(3) 0.0234(8) Uani 1.00 1 d . . .
C(5) C 0.0415(2) -0.1238(2) 0.3857(3) 0.0227(8) Uani 1.00 1 d . . .
C(6) C 0.0904(2) 0.1636(2) 0.2339(3) 0.0189(7) Uani 1.00 1 d . . .
C(7) C 0.0364(2) 0.1517(2) 0.3225(3) 0.0201(8) Uani 1.00 1 d . . .
C(8) C -0.0403(2) 0.1091(2) 0.2728(3) 0.0219(8) Uani 1.00 1 d . . .
C(9) C -0.0352(2) 0.0951(2) 0.1526(3) 0.0234(8) Uani 1.00 1 d . . .
C(10) C 0.0448(2) 0.1297(2) 0.1293(3) 0.0224(8) Uani 1.00 1 d . . .
C(11) C 0.2117(2) -0.2383(2) 0.0878(3) 0.0270(9) Uani 1.00 1 d . . .
C(12) C 0.3309(2) -0.1360(2) 0.2769(3) 0.0271(9) Uani 1.00 1 d . . .
C(13) C 0.3410(2) -0.0987(2) 0.0158(3) 0.0227(8) Uani 1.00 1 d . . .
C(14) C 0.4155(2) -0.1697(3) 0.0254(4) 0.0371(11) Uani 1.00 1 d . . .
C(15) C 0.3800(3) -0.0023(3) 0.0336(4) 0.0349(10) Uani 1.00 1 d . . .
C(16) C 0.2898(2) -0.1051(3) -0.1083(3) 0.0334(10) Uani 1.00 1 d . . .
C(17) C 0.2191(2) 0.2389(2) 0.4845(3) 0.0298(9) Uani 1.00 1 d . . .
C(18) C 0.3360(2) 0.1339(2) 0.3349(3) 0.0291(9) Uani 1.00 1 d . . .
C(19) C 0.3476(2) 0.0977(2) 0.5991(3) 0.0247(8) Uani 1.00 1 d . . .
C(20) C 0.4221(3) 0.1686(3) 0.6131(4) 0.0427(11) Uani 1.00 1 d . . .
C(21) C 0.3874(3) 0.0012(3) 0.5945(4) 0.0387(11) Uani 1.00 1 d . . .
C(22) C 0.2975(3) 0.1043(3) 0.7056(3) 0.0349(10) Uani 1.00 1 d . . .
H(1) H 0.1442 -0.1873 0.3083 0.0242 Uiso 1.00 1 c . . .
H(2) H 0.0473 -0.1655 0.1143 0.0235 Uiso 1.00 1 c . . .
H(3) H -0.0914 -0.0845 0.1542 0.0262 Uiso 1.00 1 c . . .
H(4) H -0.0813 -0.0588 0.3754 0.0291 Uiso 1.00 1 c . . .
H(5) H 0.0625 -0.1244 0.4684 0.0275 Uiso 1.00 1 c . . .
H(6) H 0.1484 0.1899 0.2434 0.0223 Uiso 1.00 1 c . . .
H(7) H 0.0505 0.1701 0.4032 0.0240 Uiso 1.00 1 c . . .
H(8) H -0.0888 0.0921 0.3136 0.0265 Uiso 1.00 1 c . . .
H(9) H -0.0793 0.0665 0.0969 0.0268 Uiso 1.00 1 c . . .
H(10) H 0.0654 0.1306 0.0537 0.0268 Uiso 1.00 1 c . . .
H(11) H 0.1727 -0.2542 0.1439 0.0334 Uiso 1.00 1 c . . .
H(12) H 0.1787 -0.2334 0.0109 0.0334 Uiso 1.00 1 c . . .
H(13) H 0.2558 -0.2854 0.0873 0.0333 Uiso 1.00 1 c . . .
H(14) H 0.2927 -0.1528 0.3335 0.0326 Uiso 1.00 1 c . . .
H(15) H 0.3753 -0.1827 0.2750 0.0326 Uiso 1.00 1 c . . .
H(16) H 0.3585 -0.0777 0.2985 0.0324 Uiso 1.00 1 c . . .
H(17) H 0.3909 -0.2305 0.0120 0.046 Uiso 1.00 1 c . . .
H(18) H 0.4535 -0.1564 -0.0327 0.046 Uiso 1.00 1 c . . .
H(19) H 0.4486 -0.1671 0.1024 0.046 Uiso 1.00 1 c . . .
H(20) H 0.4141 0.0019 0.1099 0.043 Uiso 1.00 1 c . . .
H(21) H 0.4172 0.0097 -0.0259 0.043 Uiso 1.00 1 c . . .
H(22) H 0.3333 0.0424 0.0277 0.043 Uiso 1.00 1 c . . .
H(23) H 0.2430 -0.0605 -0.1161 0.041 Uiso 1.00 1 c . . .
H(24) H 0.3287 -0.0926 -0.1656 0.041 Uiso 1.00 1 c . . .
H(25) H 0.2656 -0.1661 -0.1207 0.041 Uiso 1.00 1 c . . .
H(26) H 0.2637 0.2856 0.4995 0.035 Uiso 1.00 1 c . . .
H(27) H 0.1793 0.2553 0.4159 0.035 Uiso 1.00 1 c . . .
H(28) H 0.1871 0.2341 0.5510 0.035 Uiso 1.00 1 c . . .
H(29) H 0.3626 0.0752 0.3224 0.036 Uiso 1.00 1 c . . .
H(30) H 0.2976 0.1512 0.2653 0.036 Uiso 1.00 1 c . . .
H(31) H 0.3812 0.1798 0.3517 0.036 Uiso 1.00 1 c . . .
H(32) H 0.4607 0.1570 0.6846 0.050 Uiso 1.00 1 c . . .
H(33) H 0.4548 0.1641 0.5473 0.050 Uiso 1.00 1 c . . .
H(34) H 0.3976 0.2296 0.6158 0.050 Uiso 1.00 1 c . . .
H(35) H 0.3409 -0.0438 0.5867 0.045 Uiso 1.00 1 c . . .
H(36) H 0.4195 -0.0029 0.5282 0.045 Uiso 1.00 1 c . . .
H(37) H 0.4265 -0.0104 0.6655 0.045 Uiso 1.00 1 c . . .
H(38) H 0.2727 0.1650 0.7091 0.041 Uiso 1.00 1 c . . .
H(39) H 0.2512 0.0591 0.6981 0.041 Uiso 1.00 1 c . . .
H(40) H 0.3369 0.0927 0.7764 0.041 Uiso 1.00 1 c . . .

loop_
_atom_site_aniso_label
_atom_site_aniso_U_11
_atom_site_aniso_U_22
_atom_site_aniso_U_33
_atom_site_aniso_U_12
_atom_site_aniso_U_13
_atom_site_aniso_U_23
Ti(1) 0.0125(3) 0.0129(3) 0.0129(3) 0.0005(2) 0.0019(2) -0.0008(2)
S(1) 0.0155(4) 0.0175(4) 0.0158(4) 0.0006(3) 0.0041(3) -0.0001(3)
S(2) 0.0166(4) 0.0170(4) 0.0150(4) -0.0009(3) 0.0000(3) -0.0008(3)
Si(1) 0.0159(4) 0.0172(5) 0.0180(4) 0.0005(3) 0.0033(3) -0.0021(3)
Si(2) 0.0179(4) 0.0183(5) 0.0167(4) -0.0014(3) 0.0012(3) -0.0017(3)
C(1) 0.023(2) 0.013(2) 0.025(2) -0.0031(12) 0.0063(12) 0.0025(12)
C(2) 0.023(2) 0.014(2) 0.022(2) -0.0041(12) 0.0050(12) -0.0024(12)
C(3) 0.019(2) 0.019(2) 0.028(2) -0.0069(12) 0.0015(12) -0.0006(13)
C(4) 0.020(2) 0.021(2) 0.031(2) -0.0050(13) 0.0116(13) -0.0017(13)
C(5) 0.026(2) 0.020(2) 0.023(2) -0.0090(13) 0.0070(13) 0.0038(13)
C(6) 0.021(2) 0.011(1) 0.024(2) 0.0033(11) 0.0001(12) 0.0022(12)
C(7) 0.027(2) 0.013(1) 0.020(2) 0.0060(12) 0.0027(12) -0.0022(12)
C(8) 0.018(2) 0.019(2) 0.029(2) 0.0070(12) 0.0053(12) 0.0008(13)
C(9) 0.021(2) 0.019(2) 0.027(2) 0.0065(13) -0.0087(13) -0.0003(13)
C(10) 0.029(2) 0.020(2) 0.019(2) 0.0098(13) 0.0021(12) 0.0066(12)
C(11) 0.028(2) 0.020(2) 0.035(2) 0.001(1) 0.011(1) -0.006(1)
C(12) 0.023(2) 0.030(2) 0.027(2) 0.005(1) 0.0008(13) 0.001(1)
C(13) 0.021(2) 0.026(2) 0.022(2) 0.0024(13) 0.0074(12) -0.0035(13)
C(14) 0.026(2) 0.045(2) 0.043(2) 0.009(2) 0.013(2) -0.007(2)
C(15) 0.027(2) 0.034(2) 0.046(2) -0.010(2) 0.016(2) -0.003(2)
C(16) 0.031(2) 0.046(2) 0.024(2) 0.003(2) 0.010(1) 0.003(2)
C(17) 0.033(2) 0.021(2) 0.033(2) -0.000(1) -0.004(2) -0.008(1)
C(18) 0.031(2) 0.030(2) 0.027(2) -0.007(2) 0.009(1) 0.003(1)
C(19) 0.019(2) 0.031(2) 0.023(2) -0.0038(13) -0.0033(12) 0.000(1)
C(20) 0.027(2) 0.055(3) 0.042(2) -0.013(2) -0.010(2) -0.005(2)
C(21) 0.031(2) 0.043(2) 0.039(2) 0.010(2) -0.006(2) 0.005(2)
C(22) 0.035(2) 0.050(2) 0.018(2) -0.002(2) -0.001(1) 0.001(2)

loop_
_atom_type_symbol
_atom_type_description
_atom_type_scat_dispersion_real
_atom_type_scat_dispersion_imag
_atom_type_scat_source
C C 0.003 0.002
;
International Tables for Crystallography
(1992, Vol. C, Tables 4.2.6.8 and 6.1.1.4)
;
H H 0.000 0.000
;
International Tables for Crystallography
(1992, Vol. C, Table 6.1.1.4)
;
Si Si 0.082 0.070
;
International Tables for Crystallography
(1992, Vol. C, Tables 4.2.6.8 and 6.1.1.4)
;
S S 0.125 0.123
;
International Tables for Crystallography
(1992, Vol. C, Tables 4.2.6.8 and 6.1.1.4)
;
Ti Ti 0.278 0.446
;
International Tables for Crystallography
(1992, Vol. C, Tables 4.2.6.8 and 6.1.1.4)
;

loop_
_geom_angle_atom_site_label_1
_geom_angle_atom_site_label_2
_geom_angle_atom_site_label_3
_geom_angle
_geom_angle_publ_flag
_geom_angle_site_symmetry_1
_geom_angle_site_symmetry_2
_geom_angle_site_symmetry_3
S(1) Ti(1) S(2) 98.23(3) yes . . .
S(1) Ti(1) C(1) 89.09(8) yes . . .
S(1) Ti(1) C(2) 81.48(8) yes . . .
S(1) Ti(1) C(3) 108.81(9) yes . . .
S(1) Ti(1) C(4) 138.32(8) yes . . .
S(1) Ti(1) C(5) 122.53(8) yes . . .
S(1) Ti(1) C(6) 84.53(8) yes . . .
S(1) Ti(1) C(7) 118.83(8) yes . . .
S(1) Ti(1) C(8) 130.19(8) yes . . .
S(1) Ti(1) C(9) 99.63(9) yes . . .
S(1) Ti(1) C(10) 73.93(8) yes . . .
S(2) Ti(1) C(1) 83.99(7) yes . . .
S(2) Ti(1) C(2) 118.18(7) yes . . .
S(2) Ti(1) C(3) 130.72(8) yes . . .
S(2) Ti(1) C(4) 100.55(8) yes . . .
S(2) Ti(1) C(5) 74.39(7) yes . . .
S(2) Ti(1) C(6) 88.90(7) yes . . .
S(2) Ti(1) C(7) 82.10(7) yes . . .
S(2) Ti(1) C(8) 109.84(8) yes . . .
S(2) Ti(1) C(9) 138.91(8) yes . . .
S(2) Ti(1) C(10) 121.97(8) yes . . .
C(1) Ti(1) C(2) 34.4(1) yes . . .
C(1) Ti(1) C(3) 56.9(1) yes . . .
C(1) Ti(1) C(4) 56.6(1) yes . . .
C(1) Ti(1) C(5) 34.1(1) yes . . .
C(1) Ti(1) C(6) 169.7(1) yes . . .
C(1) Ti(1) C(7) 150.3(1) yes . . .
C(1) Ti(1) C(8) 132.9(1) yes . . .
C(1) Ti(1) C(9) 132.8(1) yes . . .
C(1) Ti(1) C(10) 150.2(1) yes . . .
C(2) Ti(1) C(3) 34.2(1) yes . . .
C(2) Ti(1) C(4) 56.8(1) yes . . .
C(2) Ti(1) C(5) 56.5(1) yes . . .
C(2) Ti(1) C(6) 151.0(1) yes . . .
C(2) Ti(1) C(7) 150.4(1) yes . . .
C(2) Ti(1) C(8) 116.6(1) yes . . .
C(2) Ti(1) C(9) 100.9(1) yes . . .
C(2) Ti(1) C(10) 117.1(1) yes . . .
C(3) Ti(1) C(4) 34.5(1) yes . . .
C(3) Ti(1) C(5) 56.4(1) yes . . .
C(3) Ti(1) C(6) 133.0(1) yes . . .
C(3) Ti(1) C(7) 116.4(1) yes . . .
C(3) Ti(1) C(8) 83.1(1) yes . . .
C(3) Ti(1) C(9) 76.5(1) yes . . .
C(3) Ti(1) C(10) 105.0(1) yes . . .
C(4) Ti(1) C(5) 33.4(1) yes . . .
C(4) Ti(1) C(6) 132.4(1) yes . . .
C(4) Ti(1) C(7) 100.4(1) yes . . .
C(4) Ti(1) C(8) 76.4(1) yes . . .
C(4) Ti(1) C(9) 90.0(1) yes . . .
C(4) Ti(1) C(10) 123.6(1) yes . . .
C(5) Ti(1) C(6) 149.4(1) yes . . .
C(5) Ti(1) C(7) 116.3(1) yes . . .
C(5) Ti(1) C(8) 104.6(1) yes . . .
C(5) Ti(1) C(9) 123.4(1) yes . . .
C(5) Ti(1) C(10) 157.0(1) yes . . .
C(6) Ti(1) C(7) 34.4(1) yes . . .
C(6) Ti(1) C(8) 56.8(1) yes . . .
C(6) Ti(1) C(9) 56.6(1) yes . . .
C(6) Ti(1) C(10) 34.0(1) yes . . .
C(7) Ti(1) C(8) 34.0(1) yes . . .
C(7) Ti(1) C(9) 56.9(1) yes . . .
C(7) Ti(1) C(10) 56.5(1) yes . . .
C(8) Ti(1) C(9) 34.5(1) yes . . .
C(8) Ti(1) C(10) 56.4(1) yes . . .
C(9) Ti(1) C(10) 33.6(1) yes . . .
Si(1) S(1) Ti(1) 120.21(4) yes . . .
Si(2) S(2) Ti(1) 120.41(4) yes . . .
C(11) Si(1) C(12) 109.3(2) yes . . .
C(11) Si(1) C(13) 107.6(2) yes . . .
C(11) Si(1) S(1) 113.9(1) yes . . .
C(12) Si(1) C(13) 109.7(1) yes . . .
C(12) Si(1) S(1) 111.5(1) yes . . .
C(13) Si(1) S(1) 104.6(1) yes . . .
C(17) Si(2) C(18) 109.8(2) yes . . .
C(17) Si(2) C(19) 106.7(2) yes . . .
C(17) Si(2) S(2) 113.6(1) yes . . .
C(18) Si(2) C(19) 109.5(1) yes . . .
C(18) Si(2) S(2) 111.6(1) yes . . .
C(19) Si(2) S(2) 105.2(1) yes . . .
C(2) C(1) C(5) 107.4(3) yes . . .
C(2) C(1) Ti(1) 72.6(2) yes . . .
C(5) C(1) Ti(1) 74.0(2) yes . . .
C(3) C(2) Ti(1) 73.0(2) yes . . .
C(1) C(2) C(3) 108.2(3) yes . . .
C(1) C(2) Ti(1) 73.1(2) yes . . .
C(4) C(3) Ti(1) 73.6(2) yes . . .
C(2) C(3) C(4) 107.9(3) yes . . .
C(2) C(3) Ti(1) 72.8(2) yes . . .
C(5) C(4) Ti(1) 73.6(2) yes . . .
C(3) C(4) C(5) 107.7(3) yes . . .
C(3) C(4) Ti(1) 71.9(2) yes . . .
C(1) C(5) Ti(1) 71.9(2) yes . . .
C(1) C(5) C(4) 108.9(3) yes . . .
C(4) C(5) Ti(1) 72.9(2) yes . . .
C(7) C(6) C(10) 107.6(3) yes . . .
C(7) C(6) Ti(1) 72.5(2) yes . . .
C(10) C(6) Ti(1) 74.0(2) yes . . .
C(8) C(7) Ti(1) 72.7(2) yes . . .
C(6) C(7) C(8) 107.8(3) yes . . .
C(6) C(7) Ti(1) 73.1(2) yes . . .
C(9) C(8) Ti(1) 73.7(2) yes . . .
C(7) C(8) C(9) 108.4(3) yes . . .
C(7) C(8) Ti(1) 73.3(2) yes . . .
C(10) C(9) Ti(1) 74.0(2) yes . . .
C(8) C(9) C(10) 107.5(3) yes . . .
C(8) C(9) Ti(1) 71.8(2) yes . . .
C(6) C(10) Ti(1) 72.0(2) yes . . .
C(6) C(10) C(9) 108.6(3) yes . . .
C(9) C(10) Ti(1) 72.4(2) yes . . .
C(14) C(13) C(15) 109.2(3) yes . . .
C(14) C(13) C(16) 108.2(3) yes . . .
C(14) C(13) Si(1) 109.2(2) yes . . .
C(15) C(13) C(16) 108.9(3) yes . . .
C(15) C(13) Si(1) 111.4(2) yes . . .
C(16) C(13) Si(1) 109.9(2) yes . . .
C(20) C(19) C(21) 108.7(3) yes . . .
C(20) C(19) C(22) 108.7(3) yes . . .
C(20) C(19) Si(2) 108.6(2) yes . . .
C(21) C(19) C(22) 109.2(3) yes . . .
C(21) C(19) Si(2) 111.6(2) yes . . .
C(22) C(19) Si(2) 110.0(2) yes . . .

loop_
_geom_bond_atom_site_label_1
_geom_bond_atom_site_label_2
_geom_bond_distance
_geom_bond_publ_flag
_geom_bond_site_symmetry_1
_geom_bond_site_symmetry_2
Ti(1) S(1) 2.4391(9) yes . .
Ti(1) S(2) 2.4443(8) yes . .
Ti(1) C(1) 2.395(3) yes . .
Ti(1) C(2) 2.389(3) yes . .
Ti(1) C(3) 2.392(3) yes . .
Ti(1) C(4) 2.415(3) yes . .
Ti(1) C(5) 2.424(3) yes . .
Ti(1) C(6) 2.399(3) yes . .
Ti(1) C(7) 2.390(3) yes . .
Ti(1) C(8) 2.382(3) yes . .
Ti(1) C(9) 2.405(3) yes . .
Ti(1) C(10) 2.425(3) yes . .
S(1) Si(1) 2.147(1) yes . .
S(2) Si(2) 2.149(1) yes . .
Si(1) C(11) 1.874(3) yes . .
Si(1) C(12) 1.880(3) yes . .
Si(1) C(13) 1.904(4) yes . .
Si(2) C(17) 1.886(4) yes . .
Si(2) C(18) 1.870(4) yes . .
Si(2) C(19) 1.910(3) yes . .
C(1) C(2) 1.413(4) yes . .
C(1) C(5) 1.414(5) yes . .
C(2) C(3) 1.404(5) yes . .
C(3) C(4) 1.425(5) yes . .
C(4) C(5) 1.392(4) yes . .
C(6) C(7) 1.416(5) yes . .
C(6) C(10) 1.409(4) yes . .
C(7) C(8) 1.397(4) yes . .
C(8) C(9) 1.420(5) yes . .
C(9) C(10) 1.395(5) yes . .
C(13) C(14) 1.544(5) yes . .
C(13) C(15) 1.536(5) yes . .
C(13) C(16) 1.550(5) yes . .
C(19) C(20) 1.543(5) yes . .
C(19) C(21) 1.541(5) yes . .
C(19) C(22) 1.544(5) yes . .

loop_
_geom_contact_atom_site_label_1
_geom_contact_atom_site_label_2
_geom_contact_distance
_geom_contact_publ_flag
_geom_contact_site_symmetry_1
_geom_contact_site_symmetry_2
Ti(1) Ti(1) 3.1084(6) yes . 55505
Ti(1) S(1) 2.4391(9) yes . 55501
Ti(1) S(2) 2.4443(8) yes . 55501
Ti(1) C(1) 2.395(3) yes . 55501
Ti(1) C(2) 2.389(3) yes . 55501
Ti(1) C(3) 2.392(3) yes . 55501
Ti(1) C(4) 2.415(3) yes . 55501
Ti(1) C(5) 2.424(3) yes . 55501
Ti(1) C(6) 2.399(3) yes . 55501
Ti(1) C(7) 2.390(3) yes . 55501
Ti(1) C(8) 2.382(3) yes . 55501
Ti(1) C(9) 2.405(3) yes . 55501
Ti(1) C(10) 2.425(3) yes . 55501
S(1) Ti(1) 2.4391(9) yes . 55501
S(1) Ti(1) 2.9116(8) yes . 55505
S(1) Si(1) 2.147(1) yes . 55501
S(1) C(1) 3.392(3) yes . 55501
S(1) C(2) 3.151(3) yes . 55501
S(1) C(6) 3.254(3) yes . 55501
S(1) C(10) 2.925(3) yes . 55501
S(1) C(11) 3.374(3) yes . 55501
S(1) C(12) 3.331(3) yes . 55501
S(1) C(13) 3.209(3) yes . 55501
S(1) C(15) 3.424(4) yes . 55501
S(2) Ti(1) 2.4443(8) yes . 55501
S(2) Si(2) 2.149(1) yes . 55501
S(2) C(1) 3.238(3) yes . 55501
S(2) C(5) 2.943(3) yes . 55501
S(2) C(6) 3.392(3) yes . 55501
S(2) C(7) 3.175(3) yes . 55501
S(2) C(17) 3.380(3) yes . 55501
S(2) C(18) 3.327(4) yes . 55501
S(2) C(19) 3.228(3) yes . 55501
S(2) C(21) 3.470(4) yes . 55501
Si(1) S(1) 2.147(1) yes . 55501
Si(1) C(12) 1.880(3) yes . 55501
Si(1) C(13) 1.904(4) yes . 55501
Si(1) C(14) 2.819(4) yes . 55501
Si(1) C(15) 2.850(4) yes . 55501
Si(1) C(16) 2.835(4) yes . 55501
Si(2) S(2) 2.149(1) yes . 55501
Si(2) C(17) 1.886(4) yes . 55501
Si(2) C(19) 1.910(3) yes . 55501
Si(2) C(20) 2.812(4) yes . 55501
Si(2) C(21) 2.862(4) yes . 55501
Si(2) C(22) 2.837(3) yes . 55501
C(1) Ti(1) 2.395(3) yes . 55501
C(1) S(1) 3.392(3) yes . 55501
C(1) S(2) 3.238(3) yes . 55501
C(1) C(3) 2.282(4) yes . 55501
C(1) C(4) 2.282(5) yes . 55501
C(1) C(7) 3.535(4) yes . 54502
C(1) C(8) 3.532(4) yes . 54502
C(1) C(11) 3.488(5) yes . 55501
C(2) Ti(1) 2.389(3) yes . 55501
C(2) Ti(1) 3.068(3) yes . 55505
C(2) S(1) 3.151(3) yes . 55501
C(2) C(4) 2.287(5) yes . 55501
C(2) C(5) 2.278(5) yes . 55501
C(2) C(6) 3.542(4) yes . 54502
C(2) C(7) 3.131(4) yes . 54502
C(2) C(8) 3.592(4) yes . 54502
C(2) C(11) 3.415(5) yes . 55501
C(3) Ti(1) 2.392(3) yes . 55501
C(3) Ti(1) 3.025(3) yes . 55505
C(3) C(1) 2.282(4) yes . 55501
C(3) C(5) 2.275(4) yes . 55501
C(3) C(6) 3.568(4) yes . 54502
C(3) C(8) 3.166(5) yes . 55501
C(3) C(9) 2.971(4) yes . 55501
C(4) Ti(1) 2.415(3) yes . 55501
C(4) C(1) 2.282(5) yes . 55501
C(4) C(2) 2.287(5) yes . 55501
C(4) C(8) 2.966(4) yes . 55501
C(4) C(9) 3.409(5) yes . 55501
C(5) Ti(1) 2.424(3) yes . 55501
C(5) S(2) 2.943(3) yes . 55501
C(5) C(2) 2.278(5) yes . 55501
C(5) C(3) 2.275(4) yes . 55501
C(6) Ti(1) 2.399(3) yes . 55501
C(6) S(1) 3.254(3) yes . 55501
C(6) S(2) 3.392(3) yes . 55501
C(6) C(2) 3.542(4) yes . 55502
C(6) C(3) 3.568(4) yes . 55502
C(6) C(8) 2.273(5) yes . 55501
C(6) C(9) 2.278(4) yes . 55501
C(6) C(17) 3.477(5) yes . 55501
C(7) Ti(1) 2.390(3) yes . 55501
C(7) S(2) 3.175(3) yes . 55501
C(7) C(1) 3.535(4) yes . 55502
C(7) C(2) 3.131(4) yes . 55502
C(7) C(9) 2.284(4) yes . 55501
C(7) C(10) 2.280(4) yes . 55501
C(7) C(17) 3.427(5) yes . 55501
C(8) Ti(1) 2.382(3) yes . 55501
C(8) C(1) 3.532(4) yes . 55502
C(8) C(2) 3.592(4) yes . 55502
C(8) C(3) 3.166(5) yes . 55501
C(8) C(4) 2.966(4) yes . 55501
C(8) C(6) 2.273(5) yes . 55501
C(8) C(10) 2.271(5) yes . 55501
C(9) Ti(1) 2.405(3) yes . 55501
C(9) Ti(1) 2.366(3) yes . 55505
C(9) C(3) 2.971(4) yes . 55501
C(9) C(4) 3.409(5) yes . 55501
C(9) C(6) 2.278(4) yes . 55501
C(9) C(7) 2.284(4) yes . 55501
C(10) Ti(1) 2.425(3) yes . 55501
C(10) Ti(1) 2.458(3) yes . 55505
C(10) S(1) 2.925(3) yes . 55501
C(10) C(7) 2.280(4) yes . 55501
C(10) C(8) 2.271(5) yes . 55501
C(11) S(1) 3.374(3) yes . 55501
C(11) C(1) 3.488(5) yes . 55501
C(11) C(2) 3.415(5) yes . 55501
C(11) C(12) 3.062(5) yes . 55501
C(11) C(13) 3.048(5) yes . 55501
C(11) C(14) 3.473(5) yes . 55501
C(11) C(16) 3.336(5) yes . 55501
C(12) S(1) 3.331(3) yes . 55501
C(12) Si(1) 1.880(3) yes . 55501
C(12) C(11) 3.062(5) yes . 55501
C(12) C(13) 3.096(5) yes . 55501
C(12) C(14) 3.381(5) yes . 55501
C(12) C(15) 3.590(5) yes . 55501
C(13) S(1) 3.209(3) yes . 55501
C(13) Si(1) 1.904(4) yes . 55501
C(13) C(11) 3.048(5) yes . 55501
C(13) C(12) 3.096(5) yes . 55501
C(13) C(14) 1.544(5) yes . 55501
C(13) C(16) 1.550(5) yes . 55501
C(14) Si(1) 2.819(4) yes . 55501
C(14) C(11) 3.473(5) yes . 55501
C(14) C(12) 3.381(5) yes . 55501
C(14) C(13) 1.544(5) yes . 55501
C(14) C(15) 2.511(5) yes . 55501
C(14) C(16) 2.506(5) yes . 55501
C(15) S(1) 3.424(4) yes . 55501
C(15) Si(1) 2.850(4) yes . 55501
C(15) C(12) 3.590(5) yes . 55501
C(15) C(14) 2.511(5) yes . 55501
C(15) C(16) 2.510(5) yes . 55501
C(16) Si(1) 2.835(4) yes . 55501
C(16) C(11) 3.336(5) yes . 55501
C(16) C(13) 1.550(5) yes . 55501
C(16) C(14) 2.506(5) yes . 55501
C(16) C(15) 2.510(5) yes . 55501
C(17) S(2) 3.380(3) yes . 55501
C(17) Si(2) 1.886(4) yes . 55501
C(17) C(6) 3.477(5) yes . 55501
C(17) C(7) 3.427(5) yes . 55501
C(17) C(18) 3.074(5) yes . 55501
C(17) C(19) 3.046(5) yes . 55501
C(17) C(20) 3.452(5) yes . 55501
C(17) C(22) 3.329(5) yes . 55501
C(18) S(2) 3.327(4) yes . 55501
C(18) C(17) 3.074(5) yes . 55501
C(18) C(19) 3.087(5) yes . 55501
C(18) C(20) 3.361(5) yes . 55501
C(18) C(21) 3.579(5) yes . 55501
C(19) S(2) 3.228(3) yes . 55501
C(19) Si(2) 1.910(3) yes . 55501
C(19) C(17) 3.046(5) yes . 55501
C(19) C(18) 3.087(5) yes . 55501
C(19) C(20) 1.543(5) yes . 55501
C(19) C(21) 1.541(5) yes . 55501
C(19) C(22) 1.544(5) yes . 55501
C(20) Si(2) 2.812(4) yes . 55501
C(20) C(17) 3.452(5) yes . 55501
C(20) C(18) 3.361(5) yes . 55501
C(20) C(19) 1.543(5) yes . 55501
C(20) C(21) 2.507(6) yes . 55501
C(20) C(22) 2.508(6) yes . 55501
C(21) S(2) 3.470(4) yes . 55501
C(21) Si(2) 2.862(4) yes . 55501
C(21) C(18) 3.579(5) yes . 55501
C(21) C(19) 1.541(5) yes . 55501
C(21) C(20) 2.507(6) yes . 55501
C(21) C(22) 2.514(6) yes . 55501
C(22) Si(2) 2.837(3) yes . 55501
C(22) C(17) 3.329(5) yes . 55501
C(22) C(19) 1.544(5) yes . 55501
C(22) C(20) 2.508(6) yes . 55501
C(22) C(21) 2.514(6) yes . 55501

loop_
_geom_torsion_atom_site_label_1
_geom_torsion_atom_site_label_2
_geom_torsion_atom_site_label_3
_geom_torsion_atom_site_label_4
_geom_torsion
_geom_torsion_publ_flag
_geom_torsion_site_symmetry_1
_geom_torsion_site_symmetry_2
_geom_torsion_site_symmetry_3
_geom_torsion_site_symmetry_4
S(2) Ti(1) S(1) Si(1) 61.09(4) yes . . . .
C(1) Ti(1) S(1) Si(1) -22.70(4) yes . . . .
C(2) Ti(1) S(1) Si(1) -56.35(4) yes . . . .
C(3) Ti(1) S(1) Si(1) -77.12(5) yes . . . .
C(4) Ti(1) S(1) Si(1) -55.05(6) yes . . . .
C(5) Ti(1) S(1) Si(1) -15.59(6) yes . . . .
C(6) Ti(1) S(1) Si(1) 149.18(4) yes . . . .
C(7) Ti(1) S(1) Si(1) 146.57(4) yes . . . .
C(8) Ti(1) S(1) Si(1) -174.08(4) yes . . . .
C(9) Ti(1) S(1) Si(1) -156.06(4) yes . . . .
C(10) Ti(1) S(1) Si(1) -177.90(4) yes . . . .
S(1) Ti(1) S(2) Si(2) 62.12(5) yes . . . .
C(1) Ti(1) S(2) Si(2) 150.33(5) yes . . . .
C(2) Ti(1) S(2) Si(2) 146.82(4) yes . . . .
C(3) Ti(1) S(2) Si(2) -174.21(4) yes . . . .
C(4) Ti(1) S(2) Si(2) -155.27(4) yes . . . .
C(5) Ti(1) S(2) Si(2) -176.29(5) yes . . . .
C(6) Ti(1) S(2) Si(2) -22.19(5) yes . . . .
C(7) Ti(1) S(2) Si(2) -56.04(5) yes . . . .
C(8) Ti(1) S(2) Si(2) -76.07(5) yes . . . .
C(9) Ti(1) S(2) Si(2) -52.90(7) yes . . . .
C(10) Ti(1) S(2) Si(2) -14.03(6) yes . . . .
S(1) Ti(1) C(1) C(2) -76.1(2) yes . . . .
S(1) Ti(1) C(1) C(5) 169.3(2) yes . . . .
S(2) Ti(1) C(1) C(2) -174.5(2) yes . . . .
S(2) Ti(1) C(1) C(5) 70.9(2) yes . . . .
C(2) Ti(1) C(1) C(5) -114.6(2) yes . . . .
C(3) Ti(1) C(1) C(2) 37.1(2) yes . . . .
C(3) Ti(1) C(1) C(5) -77.5(2) yes . . . .
C(4) Ti(1) C(1) C(2) 78.6(2) yes . . . .
C(4) Ti(1) C(1) C(5) -35.9(2) yes . . . .
C(5) Ti(1) C(1) C(2) 114.6(2) yes . . . .
C(6) Ti(1) C(1) C(2) -127.9(4) yes . . . .
C(6) Ti(1) C(1) C(5) 117.5(4) yes . . . .
C(7) Ti(1) C(1) C(2) 123.0(2) yes . . . .
C(7) Ti(1) C(1) C(5) 8.5(3) yes . . . .
C(8) Ti(1) C(1) C(2) 73.9(2) yes . . . .
C(8) Ti(1) C(1) C(5) -40.7(2) yes . . . .
C(9) Ti(1) C(1) C(2) 26.2(2) yes . . . .
C(9) Ti(1) C(1) C(5) -88.4(2) yes . . . .
C(10) Ti(1) C(1) C(2) -21.9(3) yes . . . .
C(10) Ti(1) C(1) C(5) -136.5(2) yes . . . .
S(1) Ti(1) C(2) C(1) 101.0(2) yes . . . .
S(1) Ti(1) C(2) C(3) -143.3(2) yes . . . .
S(2) Ti(1) C(2) C(1) 6.2(2) yes . . . .
S(2) Ti(1) C(2) C(3) 121.9(2) yes . . . .
C(1) Ti(1) C(2) C(3) 115.7(2) yes . . . .
C(3) Ti(1) C(2) C(1) -115.7(2) yes . . . .
C(4) Ti(1) C(2) C(1) -78.0(2) yes . . . .
C(4) Ti(1) C(2) C(3) 37.7(2) yes . . . .
C(5) Ti(1) C(2) C(1) -37.7(2) yes . . . .
C(5) Ti(1) C(2) C(3) 78.0(2) yes . . . .
C(6) Ti(1) C(2) C(1) 163.1(2) yes . . . .
C(6) Ti(1) C(2) C(3) -81.2(2) yes . . . .
C(7) Ti(1) C(2) C(1) -122.7(2) yes . . . .
C(7) Ti(1) C(2) C(3) -6.9(3) yes . . . .
C(8) Ti(1) C(2) C(1) -128.1(2) yes . . . .
C(8) Ti(1) C(2) C(3) -12.4(2) yes . . . .
C(9) Ti(1) C(2) C(1) -160.8(2) yes . . . .
C(9) Ti(1) C(2) C(3) -45.0(2) yes . . . .
C(10) Ti(1) C(2) C(1) 168.0(2) yes . . . .
C(10) Ti(1) C(2) C(3) -76.3(2) yes . . . .
S(1) Ti(1) C(3) C(2) 38.7(2) yes . . . .
S(1) Ti(1) C(3) C(4) 153.8(2) yes . . . .
S(2) Ti(1) C(3) C(2) -80.9(2) yes . . . .
S(2) Ti(1) C(3) C(4) 34.3(2) yes . . . .
C(1) Ti(1) C(3) C(2) -37.4(2) yes . . . .
C(1) Ti(1) C(3) C(4) 77.8(2) yes . . . .
C(2) Ti(1) C(3) C(4) 115.2(2) yes . . . .
C(4) Ti(1) C(3) C(2) -115.2(2) yes . . . .
C(5) Ti(1) C(3) C(2) -78.4(2) yes . . . .
C(5) Ti(1) C(3) C(4) 36.7(2) yes . . . .
C(6) Ti(1) C(3) C(2) 139.0(2) yes . . . .
C(6) Ti(1) C(3) C(4) -105.8(2) yes . . . .
C(7) Ti(1) C(3) C(2) 176.2(2) yes . . . .
C(7) Ti(1) C(3) C(4) -68.7(2) yes . . . .
C(8) Ti(1) C(3) C(2) 168.9(2) yes . . . .
C(8) Ti(1) C(3) C(4) -76.0(2) yes . . . .
C(9) Ti(1) C(3) C(2) 134.4(2) yes . . . .
C(9) Ti(1) C(3) C(4) -110.4(2) yes . . . .
C(10) Ti(1) C(3) C(2) 116.5(2) yes . . . .
C(10) Ti(1) C(3) C(4) -128.4(2) yes . . . .
S(1) Ti(1) C(4) C(3) -38.9(2) yes . . . .
S(1) Ti(1) C(4) C(5) 76.5(2) yes . . . .
S(2) Ti(1) C(4) C(3) -154.2(2) yes . . . .
S(2) Ti(1) C(4) C(5) -38.8(2) yes . . . .
C(1) Ti(1) C(4) C(3) -78.7(2) yes . . . .
C(1) Ti(1) C(4) C(5) 36.7(2) yes . . . .
C(2) Ti(1) C(4) C(3) -37.4(2) yes . . . .
C(2) Ti(1) C(4) C(5) 78.0(2) yes . . . .
C(3) Ti(1) C(4) C(5) 115.4(2) yes . . . .
C(5) Ti(1) C(4) C(3) -115.4(2) yes . . . .
C(6) Ti(1) C(4) C(3) 107.5(2) yes . . . .
C(6) Ti(1) C(4) C(5) -137.1(2) yes . . . .
C(7) Ti(1) C(4) C(3) 121.9(2) yes . . . .
C(7) Ti(1) C(4) C(5) -122.6(2) yes . . . .
C(8) Ti(1) C(4) C(3) 97.7(2) yes . . . .
C(8) Ti(1) C(4) C(5) -146.9(2) yes . . . .
C(9) Ti(1) C(4) C(3) 65.7(2) yes . . . .
C(9) Ti(1) C(4) C(5) -178.9(2) yes . . . .
C(10) Ti(1) C(4) C(3) 65.4(2) yes . . . .
C(10) Ti(1) C(4) C(5) -179.2(2) yes . . . .
S(1) Ti(1) C(5) C(1) -12.7(2) yes . . . .
S(1) Ti(1) C(5) C(4) -129.9(2) yes . . . .
S(2) Ti(1) C(5) C(1) -102.6(2) yes . . . .
S(2) Ti(1) C(5) C(4) 140.2(2) yes . . . .
C(1) Ti(1) C(5) C(4) -117.2(2) yes . . . .
C(2) Ti(1) C(5) C(1) 38.0(1) yes . . . .
C(2) Ti(1) C(5) C(4) -79.2(2) yes . . . .
C(3) Ti(1) C(5) C(1) 79.3(2) yes . . . .
C(3) Ti(1) C(5) C(4) -37.9(2) yes . . . .
C(4) Ti(1) C(5) C(1) 117.2(2) yes . . . .
C(6) Ti(1) C(5) C(1) -161.8(1) yes . . . .
C(6) Ti(1) C(5) C(4) 81.0(2) yes . . . .
C(7) Ti(1) C(5) C(1) -175.3(1) yes . . . .
C(7) Ti(1) C(5) C(4) 67.5(2) yes . . . .
C(8) Ti(1) C(5) C(1) 150.4(2) yes . . . .
C(8) Ti(1) C(5) C(4) 33.3(2) yes . . . .
C(9) Ti(1) C(5) C(1) 118.5(2) yes . . . .
C(9) Ti(1) C(5) C(4) 1.3(2) yes . . . .
C(10) Ti(1) C(5) C(1) 118.8(2) yes . . . .
C(10) Ti(1) C(5) C(4) 1.7(3) yes . . . .
S(1) Ti(1) C(6) C(7) -175.9(2) yes . . . .
S(1) Ti(1) C(6) C(10) 69.2(2) yes . . . .
S(2) Ti(1) C(6) C(7) -77.6(2) yes . . . .
S(2) Ti(1) C(6) C(10) 167.5(2) yes . . . .
C(1) Ti(1) C(6) C(7) -123.9(4) yes . . . .
C(1) Ti(1) C(6) C(10) 121.2(4) yes . . . .
C(2) Ti(1) C(6) C(7) 122.7(2) yes . . . .
C(2) Ti(1) C(6) C(10) 7.8(3) yes . . . .
C(3) Ti(1) C(6) C(7) 73.4(2) yes . . . .
C(3) Ti(1) C(6) C(10) -41.5(2) yes . . . .
C(4) Ti(1) C(6) C(7) 25.8(2) yes . . . .
C(4) Ti(1) C(6) C(10) -89.1(2) yes . . . .
C(5) Ti(1) C(6) C(7) -21.8(3) yes . . . .
C(5) Ti(1) C(6) C(10) -136.6(2) yes . . . .
C(7) Ti(1) C(6) C(10) -114.9(2) yes . . . .
C(8) Ti(1) C(6) C(7) 37.2(1) yes . . . .
C(8) Ti(1) C(6) C(10) -77.7(2) yes . . . .
C(9) Ti(1) C(6) C(7) 78.7(2) yes . . . .
C(9) Ti(1) C(6) C(10) -36.2(2) yes . . . .
C(10) Ti(1) C(6) C(7) 114.9(2) yes . . . .
S(1) Ti(1) C(7) C(6) 4.6(2) yes . . . .
S(1) Ti(1) C(7) C(8) 120.1(2) yes . . . .
S(2) Ti(1) C(7) C(6) 99.7(2) yes . . . .
S(2) Ti(1) C(7) C(8) -144.9(2) yes . . . .
C(1) Ti(1) C(7) C(6) 162.6(1) yes . . . .
C(1) Ti(1) C(7) C(8) -82.0(2) yes . . . .
C(2) Ti(1) C(7) C(6) -124.2(2) yes . . . .
C(2) Ti(1) C(7) C(8) -8.7(3) yes . . . .
C(3) Ti(1) C(7) C(6) -128.5(2) yes . . . .
C(3) Ti(1) C(7) C(8) -13.1(2) yes . . . .
C(4) Ti(1) C(7) C(6) -161.0(2) yes . . . .
C(4) Ti(1) C(7) C(8) -45.5(2) yes . . . .
C(5) Ti(1) C(7) C(6) 167.9(1) yes . . . .
C(5) Ti(1) C(7) C(8) -76.7(2) yes . . . .
C(6) Ti(1) C(7) C(8) 115.5(2) yes . . . .
C(8) Ti(1) C(7) C(6) -115.5(2) yes . . . .
C(9) Ti(1) C(7) C(6) -77.8(2) yes . . . .
C(9) Ti(1) C(7) C(8) 37.6(2) yes . . . .
C(10) Ti(1) C(7) C(6) -37.4(1) yes . . . .
C(10) Ti(1) C(7) C(8) 78.0(2) yes . . . .
S(1) Ti(1) C(8) C(7) -82.9(2) yes . . . .
S(1) Ti(1) C(8) C(9) 32.6(2) yes . . . .
S(2) Ti(1) C(8) C(7) 37.3(2) yes . . . .
S(2) Ti(1) C(8) C(9) 152.8(2) yes . . . .
C(1) Ti(1) C(8) C(7) 137.9(2) yes . . . .
C(1) Ti(1) C(8) C(9) -106.6(2) yes . . . .
C(2) Ti(1) C(8) C(7) 175.2(2) yes . . . .
C(2) Ti(1) C(8) C(9) -69.3(2) yes . . . .
C(3) Ti(1) C(8) C(7) 168.2(2) yes . . . .
C(3) Ti(1) C(8) C(9) -76.3(2) yes . . . .
C(4) Ti(1) C(8) C(7) 133.8(2) yes . . . .
C(4) Ti(1) C(8) C(9) -110.7(2) yes . . . .
C(5) Ti(1) C(8) C(7) 115.7(2) yes . . . .
C(5) Ti(1) C(8) C(9) -128.8(2) yes . . . .
C(6) Ti(1) C(8) C(7) -37.6(2) yes . . . .
C(6) Ti(1) C(8) C(9) 77.9(2) yes . . . .
C(7) Ti(1) C(8) C(9) 115.5(2) yes . . . .
C(9) Ti(1) C(8) C(7) -115.5(2) yes . . . .
C(10) Ti(1) C(8) C(7) -78.5(2) yes . . . .
C(10) Ti(1) C(8) C(9) 37.0(2) yes . . . .
S(1) Ti(1) C(9) C(8) -155.3(2) yes . . . .
S(1) Ti(1) C(9) C(10) -40.3(2) yes . . . .
S(2) Ti(1) C(9) C(8) -40.8(2) yes . . . .
S(2) Ti(1) C(9) C(10) 74.3(2) yes . . . .
C(1) Ti(1) C(9) C(8) 106.9(2) yes . . . .
C(1) Ti(1) C(9) C(10) -138.0(2) yes . . . .
C(2) Ti(1) C(9) C(8) 121.6(2) yes . . . .
C(2) Ti(1) C(9) C(10) -123.3(2) yes . . . .
C(3) Ti(1) C(9) C(8) 97.5(2) yes . . . .
C(3) Ti(1) C(9) C(10) -147.5(2) yes . . . .
C(4) Ti(1) C(9) C(8) 65.4(2) yes . . . .
C(4) Ti(1) C(9) C(10) -179.5(2) yes . . . .
C(5) Ti(1) C(9) C(8) 64.7(2) yes . . . .
C(5) Ti(1) C(9) C(10) 179.8(2) yes . . . .
C(6) Ti(1) C(9) C(8) -78.5(2) yes . . . .
C(6) Ti(1) C(9) C(10) 36.6(2) yes . . . .
C(7) Ti(1) C(9) C(8) -37.1(2) yes . . . .
C(7) Ti(1) C(9) C(10) 78.0(2) yes . . . .
C(8) Ti(1) C(9) C(10) 115.1(2) yes . . . .
C(10) Ti(1) C(9) C(8) -115.1(2) yes . . . .
S(1) Ti(1) C(10) C(6) -104.5(2) yes . . . .
S(1) Ti(1) C(10) C(9) 138.5(2) yes . . . .
S(2) Ti(1) C(10) C(6) -14.7(2) yes . . . .
S(2) Ti(1) C(10) C(9) -131.8(2) yes . . . .
C(1) Ti(1) C(10) C(6) -162.1(2) yes . . . .
C(1) Ti(1) C(10) C(9) 80.9(2) yes . . . .
C(2) Ti(1) C(10) C(6) -175.8(2) yes . . . .
C(2) Ti(1) C(10) C(9) 67.2(2) yes . . . .
C(3) Ti(1) C(10) C(6) 149.8(2) yes . . . .
C(3) Ti(1) C(10) C(9) 32.8(2) yes . . . .
C(4) Ti(1) C(10) C(6) 117.6(2) yes . . . .
C(4) Ti(1) C(10) C(9) 0.6(2) yes . . . .
C(5) Ti(1) C(10) C(6) 116.5(2) yes . . . .
C(5) Ti(1) C(10) C(9) -0.5(3) yes . . . .
C(6) Ti(1) C(10) C(9) -117.0(2) yes . . . .
C(7) Ti(1) C(10) C(6) 37.9(2) yes . . . .
C(7) Ti(1) C(10) C(9) -79.1(2) yes . . . .
C(8) Ti(1) C(10) C(6) 79.0(2) yes . . . .
C(8) Ti(1) C(10) C(9) -38.0(2) yes . . . .
C(9) Ti(1) C(10) C(6) 117.0(2) yes . . . .
Ti(1) S(1) Si(1) C(11) 70.4(1) yes . . . .
Ti(1) S(1) Si(1) C(12) -53.9(1) yes . . . .
Ti(1) S(1) Si(1) C(13) -172.4(1) yes . . . .
Ti(1) S(2) Si(2) C(17) 69.7(1) yes . . . .
Ti(1) S(2) Si(2) C(18) -55.2(1) yes . . . .
Ti(1) S(2) Si(2) C(19) -173.9(1) yes . . . .
S(1) Si(1) C(13) C(14) 172.5(2) yes . . . .
S(1) Si(1) C(13) C(15) 51.8(2) yes . . . .
S(1) Si(1) C(13) C(16) -69.0(2) yes . . . .
C(11) Si(1) C(13) C(14) -66.0(2) yes . . . .
C(11) Si(1) C(13) C(15) 173.3(2) yes . . . .
C(11) Si(1) C(13) C(16) 52.5(3) yes . . . .
C(12) Si(1) C(13) C(14) 52.8(2) yes . . . .
C(12) Si(1) C(13) C(15) -67.9(2) yes . . . .
C(12) Si(1) C(13) C(16) 171.4(2) yes . . . .
S(2) Si(2) C(19) C(20) 173.0(2) yes . . . .
S(2) Si(2) C(19) C(21) 53.2(3) yes . . . .
S(2) Si(2) C(19) C(22) -68.2(3) yes . . . .
C(17) Si(2) C(19) C(20) -66.0(3) yes . . . .
C(17) Si(2) C(19) C(21) 174.2(2) yes . . . .
C(17) Si(2) C(19) C(22) 52.8(3) yes . . . .
C(18) Si(2) C(19) C(20) 52.9(3) yes . . . .
C(18) Si(2) C(19) C(21) -66.9(3) yes . . . .
C(18) Si(2) C(19) C(22) 171.7(2) yes . . . .
Ti(1) C(1) C(2) C(3) -65.1(2) yes . . . .
C(5) C(1) C(2) Ti(1) 66.4(2) yes . . . .
C(5) C(1) C(2) C(3) 1.3(3) yes . . . .
Ti(1) C(1) C(5) C(4) 64.0(2) yes . . . .
C(2) C(1) C(5) Ti(1) -65.4(2) yes . . . .
C(2) C(1) C(5) C(4) -1.4(4) yes . . . .
Ti(1) C(2) C(3) C(4) -65.8(2) yes . . . .
C(1) C(2) C(3) Ti(1) 65.1(2) yes . . . .
C(1) C(2) C(3) C(4) -0.7(4) yes . . . .
Ti(1) C(3) C(4) C(5) -65.4(2) yes . . . .
C(2) C(3) C(4) Ti(1) 65.3(2) yes . . . .
C(2) C(3) C(4) C(5) -0.1(4) yes . . . .
Ti(1) C(4) C(5) C(1) -63.3(2) yes . . . .
C(3) C(4) C(5) Ti(1) 64.3(2) yes . . . .
C(3) C(4) C(5) C(1) 1.0(4) yes . . . .
Ti(1) C(6) C(7) C(8) -64.9(2) yes . . . .
C(10) C(6) C(7) Ti(1) 66.2(2) yes . . . .
C(10) C(6) C(7) C(8) 1.4(3) yes . . . .
Ti(1) C(6) C(10) C(9) 63.6(2) yes . . . .
C(7) C(6) C(10) Ti(1) -65.2(2) yes . . . .
C(7) C(6) C(10) C(9) -1.6(3) yes . . . .
Ti(1) C(7) C(8) C(9) -65.9(2) yes . . . .
C(6) C(7) C(8) Ti(1) 65.2(2) yes . . . .
C(6) C(7) C(8) C(9) -0.7(4) yes . . . .
Ti(1) C(8) C(9) C(10) -65.9(2) yes . . . .
C(7) C(8) C(9) Ti(1) 65.6(2) yes . . . .
C(7) C(8) C(9) C(10) -0.3(4) yes . . . .
Ti(1) C(9) C(10) C(6) -63.3(2) yes . . . .
C(8) C(9) C(10) Ti(1) 64.5(2) yes . . . .
C(8) C(9) C(10) C(6) 1.1(4) yes . . . .
